data_7221209
loop_
_publ_author_name
'Dotzel, K.P.'
'Schaefer, H.'

_publ_section_title
;
 Zur Darstellung und Kristallstruktur von Mg5 Al2 Se8
;
_journal_name_full
;
Zeitschrift fuer Naturforschung, Teil B. Anorganische Chemie, Organische 
Chemie (2,1947-32,1977)
;
_journal_page_first 1488
_journal_page_last 1489
_journal_volume 32
_journal_year 1977
_chemical_formula_sum 'Al2 Mg5 Se8'
_chemical_name_systematic 'Mg5 Al2 Se8'
_space_group_IT_number 33
_symmetry_space_group_name_Hall 'P 2c -2n'
_symmetry_space_group_name_H-M 'P n a 21'
_cell_angle_alpha 90
_cell_angle_beta 90
_cell_angle_gamma 90
_cell_formula_units_Z 2
_cell_length_a 13.3
_cell_length_b 6.32
_cell_length_c 7.7224
_cell_volume 649.114
_citation_journal_id_ASTM ZENBAX
_cod_data_source_file Dotzel_ZENBAX_1977_177.cif
_cod_data_source_block Al2Mg5Se8
_cod_original_cell_volume 649.1141
_cod_database_code 7221209

loop_
_symmetry_equiv_pos_as_xyz
x,y,z
-x,-y,z+1/2
-x+1/2,y+1/2,z+1/2
x+1/2,-y+1/2,z

loop_
_atom_site_label
_atom_site_type_symbol
_atom_site_fract_x
_atom_site_fract_y
_atom_site_fract_z
_atom_site_occupancy
_atom_site_U_iso_or_equiv
Mg1 Mg+2 0.004 0.485 0.061 0.8 0.0
Mg4 Mg+2 0.729 0.508 0.309 0.84 0.0
Se4 Se-2 0.664 0.746 0.018 1 0.0
Al1 Al+3 0.42 0.405 0.286 1 0.0
Se2 Se-2 0.08 0.252 0.268 1 0.0
Mg3 Mg+2 0.504 0.53 0.53 0.5 0.0
Se1 Se-2 0.32 0.243 0.049 1 0.0
Mg2 Mg+2 0.238 0.53 0.282 0.35 0.0
Se3 Se-2 0.894 0.726 0.287 1 0.0
